data_1524046
loop_
_publ_author_name
'Bauminger, E.R.'
'Felner, I.'
'Ofer, S.'

_publ_section_title
;
 Mixed valencies of Eu in intermetallic compounds with the Ca Cu5
 structure
;
_journal_name_full 'Journal of Magnetism and Magnetic Materials'
_journal_page_first 317
_journal_page_last 325
_journal_volume 7
_journal_year 1978
_chemical_formula_sum 'Eu Ni2.5 Zn2.5'
_chemical_name_systematic 'Eu (Ni0.5 Zn0.5)5'
_space_group_IT_number 191
_symmetry_space_group_name_Hall '-P 6 2'
_symmetry_space_group_name_H-M 'P 6/m m m'
_cell_angle_alpha 90
_cell_angle_beta 90
_cell_angle_gamma 120
_cell_formula_units_Z 1
_cell_length_a 5.156
_cell_length_b 5.156
_cell_length_c 4.092
_cell_volume 94.209
_citation_journal_id_ASTM JMMMDC
_cod_data_source_file Bauminger_JMMMDC_1978_1873.cif
_cod_data_source_block Eu1Ni2.5Zn2.5
_cod_original_cell_volume 94.20894
_cod_original_formula_sum 'Eu1 Ni2.5 Zn2.5'
_cod_database_code 1524046

loop_
_symmetry_equiv_pos_as_xyz
x,y,z
x-y,x,z
-y,x-y,z
-x,-y,z
-x+y,-x,z
y,-x+y,z
-y,-x,-z
x-y,-y,-z
x,x-y,-z
y,x,-z
-x+y,y,-z
-x,-x+y,-z
-x,-y,-z
-x+y,-x,-z
y,-x+y,-z
x,y,-z
x-y,x,-z
-y,x-y,-z
y,x,z
-x+y,y,z
-x,-x+y,z
-y,-x,z
x-y,-y,z
x,x-y,z

loop_
_atom_site_label
_atom_site_type_symbol
_atom_site_fract_x
_atom_site_fract_y
_atom_site_fract_z
_atom_site_occupancy
_atom_site_U_iso_or_equiv
Eu1 Eu 0 0 0 1 0.0
Zn2 Zn 0.5 0 0.5 0.5 0.0
Ni2 Ni 0.5 0 0.5 0.5 0.0
Zn1 Zn 0.3333 0.6667 0 0.5 0.0
Ni1 Ni 0.3333 0.6667 0 0.5 0.0
